data_7110748
loop_
_publ_author_name
'Ali, Shahbano'
'Deeming, Antony J.'
'Hogarth, Graeme'
'Mehta, Nikesh A.'
'Steed, Jonathan W.'

_publ_section_title
;
 Reductive coupling of alkynes to give ruthenium and osmium clusters of
 the type [M3(1,3-diene)(\m3-X)(CO)8] containing \m-\h2,\h2- or
 \h4-1,3-diene
;
_journal_issue 24
_journal_name_full 'Chemical Communications'
_journal_page_first 2541
_journal_paper_doi 10.1039/a908706k
_journal_year 1999
_chemical_formula_structural Os3(S)(Ph2C4H4)(CO)8
_chemical_formula_sum 'C24 H14 O8 Os3 S'
_chemical_formula_weight 1033.01
_chemical_name_systematic
;
 Octacarbonyl(1,3-diphenylbutadiene)(sulfido)triosmium
;
_space_group_IT_number 2
_symmetry_cell_setting triclinic
_symmetry_space_group_name_Hall '-P 1'
_symmetry_space_group_name_H-M 'P -1'
_atom_sites_solution_hydrogens geom
_atom_sites_solution_primary direct
_atom_sites_solution_secondary difmap
_audit_creation_method SHELXL
_cell_angle_alpha 91.58(3)
_cell_angle_beta 108.82(3)
_cell_angle_gamma 104.51(3)
_cell_formula_units_Z 2
_cell_length_a 9.406(2)
_cell_length_b 10.615(2)
_cell_length_c 13.885(3)
_cell_measurement_reflns_used 33
_cell_measurement_temperature 293(2)
_cell_measurement_theta_max 14.0
_cell_measurement_theta_min 8.4
_cell_volume 1261.5(6)
_computing_cell_refinement SHELXTL-PLUS
_computing_data_collection SHELXTL-PLUS
_computing_data_reduction SHELXTL-PLUS
_computing_molecular_graphics SHELXTL-PLUS
_computing_publication_material CIFTAB
_computing_structure_refinement 'SHELXL-93 (Sheldrick, 1993)'
_computing_structure_solution 'SHELXS-86 (Sheldrick, 1990)'
_diffrn_ambient_temperature 291(2)
_diffrn_measurement_device 'Nicolet R3v/m'
_diffrn_measurement_method 'omega-2theta scans'
_diffrn_radiation_monochromator graphite
_diffrn_radiation_source 'fine-focus sealed tube'
_diffrn_radiation_type MoK\a
_diffrn_radiation_wavelength 0.71073
_diffrn_reflns_av_R_equivalents 0.0271
_diffrn_reflns_av_sigmaI/netI 0.0307
_diffrn_reflns_limit_h_max 0
_diffrn_reflns_limit_h_min -11
_diffrn_reflns_limit_k_max 12
_diffrn_reflns_limit_k_min -12
_diffrn_reflns_limit_l_max 16
_diffrn_reflns_limit_l_min -15
_diffrn_reflns_number 4713
_diffrn_reflns_theta_max 25.05
_diffrn_reflns_theta_min 2.65
_diffrn_standards_decay_% zero
_diffrn_standards_interval_count 'every 97 reflections'
_diffrn_standards_number 3
_exptl_absorpt_coefficient_mu 15.201
_exptl_absorpt_correction_T_max 0.975
_exptl_absorpt_correction_T_min 0.275
_exptl_absorpt_correction_type psi-scans
_exptl_crystal_colour yellow/orange
_exptl_crystal_density_diffrn 2.720
_exptl_crystal_description block
_exptl_crystal_F_000 932
_exptl_crystal_size_max 0.42
_exptl_crystal_size_mid 0.40
_exptl_crystal_size_min 0.16
_refine_diff_density_max 3.176
_refine_diff_density_min -4.835
_refine_diff_density_rms 0.386
_refine_ls_extinction_method none
_refine_ls_goodness_of_fit_all 1.060
_refine_ls_goodness_of_fit_obs 1.072
_refine_ls_matrix_type full
_refine_ls_number_parameters 325
_refine_ls_number_reflns 4417
_refine_ls_number_restraints 0
_refine_ls_restrained_S_all 1.079
_refine_ls_restrained_S_obs 1.072
_refine_ls_R_factor_all 0.0564
_refine_ls_R_factor_obs 0.0501
_refine_ls_shift/esd_max 0.000
_refine_ls_shift/esd_mean 0.000
_refine_ls_structure_factor_coef Fsqd
_refine_ls_weighting_details 'w=1/[\s^2^(Fo^2^)+(0.1019P)^2^+10.0612P] where P=(Fo^2^+2Fc^2^)/3'
_refine_ls_weighting_scheme calc
_refine_ls_wR_factor_all 0.1453
_refine_ls_wR_factor_obs 0.1344
_reflns_number_observed 3864
_reflns_number_total 4421
_reflns_observed_criterion >2sigma(I)
_cod_data_source_file 908706ksup1.cif
_cod_data_source_block str658
_cod_depositor_comments
;
The following automatic conversions were performed:

'_refine_ls_weighting_scheme' value 'calc
w=1/[\s^2^(Fo^2^)+(0.1019P)^2^+10.0612P] where P=(Fo^2^+2Fc^2^)/3'
was changed to 'calc'. New tag '_refine_ls_weighting_details' was
created. The value of the new tag was set to
'w=1/[\s^2^(Fo^2^)+(0.1019P)^2^+10.0612P] where P=(Fo^2^+2Fc^2^)/3'.

Automatic conversion script
Id: cif_fix_values 3143 2015-03-26 13:38:13Z robertas 
;
_cod_original_cell_volume 1261.4(5)
_cod_original_sg_symbol_H-M P-1
_cod_database_code 7110748

loop_
_symmetry_equiv_pos_as_xyz
'x, y, z'
'-x, -y, -z'

loop_
_atom_site_aniso_label
_atom_site_aniso_U_11
_atom_site_aniso_U_22
_atom_site_aniso_U_33
_atom_site_aniso_U_23
_atom_site_aniso_U_13
_atom_site_aniso_U_12
Os1 0.0243(3) 0.0238(3) 0.0249(3) 0.0084(2) 0.0085(2) 0.0080(2)
Os2 0.0292(3) 0.0304(3) 0.0298(3) 0.0098(2) 0.0173(2) 0.0082(2)
Os3 0.0288(3) 0.0260(3) 0.0278(3) 0.0095(2) 0.0134(2) 0.0112(2)
S1 0.038(2) 0.036(2) 0.0215(14) 0.0157(12) 0.0124(12) 0.0155(13)
C1 0.029(6) 0.039(8) 0.043(8) 0.005(6) 0.013(6) 0.001(6)
C2 0.026(6) 0.043(7) 0.022(6) 0.002(5) 0.017(5) -0.001(5)
C3 0.039(7) 0.022(6) 0.029(6) -0.002(5) 0.007(5) 0.007(5)
C4 0.036(7) 0.028(6) 0.022(6) 0.004(5) 0.002(5) 0.005(5)
C101 0.050(8) 0.032(7) 0.025(6) 0.003(5) 0.020(6) 0.006(6)
C102 0.047(8) 0.043(8) 0.041(8) 0.008(6) 0.018(7) 0.015(7)
C103 0.093(13) 0.036(8) 0.029(7) 0.014(6) 0.025(8) 0.018(8)
C104 0.073(11) 0.059(10) 0.044(9) 0.003(7) 0.038(8) 0.022(9)
C105 0.060(9) 0.038(8) 0.051(9) 0.011(7) 0.031(8) 0.021(7)
C106 0.050(8) 0.051(9) 0.032(7) 0.006(6) 0.010(6) 0.017(7)
C111 0.038(7) 0.042(8) 0.042(8) 0.004(6) 0.016(6) 0.009(6)
C112 0.049(8) 0.043(8) 0.059(10) 0.019(7) 0.033(8) 0.016(7)
C113 0.067(11) 0.060(11) 0.071(13) 0.000(10) 0.037(10) 0.004(9)
C114 0.078(12) 0.046(10) 0.080(13) 0.016(9) 0.045(11) 0.002(9)
C115 0.104(16) 0.068(12) 0.076(13) 0.044(11) 0.054(12) 0.049(12)
C116 0.065(10) 0.067(11) 0.066(11) 0.035(9) 0.044(9) 0.036(9)
C11 0.027(6) 0.035(7) 0.033(7) 0.006(5) 0.016(5) 0.000(5)
O11 0.062(7) 0.045(6) 0.041(6) 0.008(5) 0.030(5) 0.007(5)
C12 0.038(7) 0.033(7) 0.026(6) 0.002(5) 0.005(5) 0.010(6)
O12 0.042(5) 0.047(6) 0.052(6) 0.008(5) 0.006(5) 0.023(5)
C21 0.056(9) 0.043(8) 0.052(9) 0.021(7) 0.036(8) 0.021(7)
O21 0.099(10) 0.056(8) 0.100(11) 0.049(8) 0.064(9) 0.023(7)
C22 0.039(8) 0.060(9) 0.046(9) -0.001(7) 0.037(7) 0.005(7)
O22 0.032(5) 0.069(8) 0.043(6) 0.016(5) 0.003(5) 0.004(5)
C23 0.034(7) 0.033(7) 0.049(8) -0.001(6) 0.013(6) 0.008(6)
O23 0.046(7) 0.086(10) 0.099(11) -0.038(9) 0.032(7) 0.008(6)
C31 0.044(8) 0.035(8) 0.050(9) 0.015(6) 0.026(7) 0.018(6)
O31 0.093(9) 0.022(5) 0.111(11) 0.029(6) 0.058(9) 0.020(6)
C32 0.025(6) 0.043(8) 0.038(7) 0.017(6) 0.014(5) 0.010(5)
O32 0.047(7) 0.094(10) 0.077(9) 0.000(8) 0.032(6) 0.027(6)
C33 0.038(7) 0.021(6) 0.041(8) 0.008(5) 0.021(6) 0.008(5)
O33 0.062(7) 0.065(8) 0.036(6) -0.011(5) -0.002(5) 0.025(6)

loop_
_atom_site_label
_atom_site_type_symbol
_atom_site_fract_x
_atom_site_fract_y
_atom_site_fract_z
_atom_site_U_iso_or_equiv
_atom_site_thermal_displace_type
_atom_site_occupancy
_atom_site_calc_flag
_atom_site_refinement_flags
Os1 Os 0.05863(5) 0.32446(4) 0.23952(3) 0.0239(2) Uani 1 d .
Os2 Os 0.32309(5) 0.53005(5) 0.23932(4) 0.0278(2) Uani 1 d .
Os3 Os 0.10404(5) 0.59231(4) 0.30726(4) 0.0257(2) Uani 1 d .
S1 S 0.0585(4) 0.5013(3) 0.1384(2) 0.0300(7) Uani 1 d .
C1 C -0.1997(15) 0.2628(14) 0.1762(11) 0.038(3) Uani 1 d .
H1A H -0.2675(15) 0.2942(14) 0.2038(11) 0.080 Uiso 1 d R
H1B H -0.1646(15) 0.3072(14) 0.1253(11) 0.080 Uiso 1 d R
C2 C -0.1522(13) 0.1519(13) 0.2103(9) 0.030(3) Uani 1 d .
C3 C -0.0453(15) 0.1140(12) 0.1691(10) 0.032(3) Uani 1 d .
H3A H -0.0067(15) 0.0399(12) 0.1901(10) 0.080 Uiso 1 d R
C4 C 0.0034(15) 0.1917(12) 0.0939(9) 0.031(3) Uani 1 d .
H4A H -0.0446(15) 0.2599(12) 0.0695(9) 0.080 Uiso 1 d R
C101 C 0.1236(17) 0.1678(13) 0.0560(10) 0.035(3) Uani 1 d .
C102 C 0.1391(18) 0.2260(15) -0.0316(12) 0.042(3) Uani 1 d .
H10A H 0.0710(18) 0.2781(15) -0.0638(12) 0.080 Uiso 1 d R
C103 C 0.2540(22) 0.2084(15) -0.0725(12) 0.051(4) Uani 1 d .
H10B H 0.2668(22) 0.2511(15) -0.1305(12) 0.080 Uiso 1 d R
C104 C 0.3475(21) 0.1295(17) -0.0287(13) 0.053(4) Uani 1 d .
H10C H 0.4212(21) 0.1127(17) -0.0582(13) 0.080 Uiso 1 d R
C105 C 0.3333(19) 0.0731(15) 0.0596(13) 0.045(3) Uani 1 d .
H10D H 0.4025(19) 0.0222(15) 0.0925(13) 0.080 Uiso 1 d R
C106 C 0.2249(18) 0.0908(16) 0.0989(11) 0.045(3) Uani 1 d .
H10E H 0.2162(18) 0.0493(16) 0.1581(11) 0.080 Uiso 1 d R
C111 C -0.2023(16) 0.0779(14) 0.2898(12) 0.041(3) Uani 1 d .
C112 C -0.3319(18) 0.0966(15) 0.3127(13) 0.046(4) Uani 1 d .
H11A H -0.3846(18) 0.1579(15) 0.2784(13) 0.080 Uiso 1 d R
C113 C -0.3815(24) 0.0298(20) 0.3807(16) 0.065(5) Uani 1 d .
H11B H -0.4690(24) 0.0454(20) 0.3954(16) 0.080 Uiso 1 d R
C114 C -0.3143(24) -0.0603(18) 0.4306(17) 0.066(5) Uani 1 d .
H11C H -0.3533(24) -0.1066(18) 0.4793(17) 0.080 Uiso 1 d R
C115 C -0.1892(27) -0.0840(20) 0.4100(17) 0.071(6) Uani 1 d .
H11D H -0.1378(27) -0.1454(20) 0.4453(17) 0.080 Uiso 1 d R
C116 C -0.1371(21) -0.0158(19) 0.3376(15) 0.057(4) Uani 1 d .
H11E H -0.0529(21) -0.0350(19) 0.3206(15) 0.080 Uiso 1 d R
C11 C 0.0522(14) 0.3525(13) 0.3753(10) 0.032(3) Uani 1 d .
O11 O 0.0411(13) 0.3419(10) 0.4537(8) 0.048(3) Uani 1 d .
C12 C 0.2608(15) 0.2916(13) 0.3009(10) 0.033(3) Uani 1 d .
O12 O 0.3591(12) 0.2441(10) 0.3358(9) 0.047(3) Uani 1 d .
C21 C 0.3967(18) 0.6975(15) 0.2050(13) 0.044(3) Uani 1 d .
O21 O 0.4320(18) 0.8005(13) 0.1780(12) 0.076(4) Uani 1 d .
C22 C 0.4871(17) 0.5672(16) 0.3720(12) 0.044(4) Uani 1 d .
O22 O 0.5844(12) 0.5984(12) 0.4490(9) 0.052(3) Uani 1 d .
C23 C 0.4251(16) 0.4494(14) 0.1650(12) 0.039(3) Uani 1 d .
O23 O 0.4958(14) 0.4156(15) 0.1223(12) 0.078(5) Uani 1 d .
C31 C 0.1578(17) 0.7721(14) 0.2978(12) 0.039(3) Uani 1 d .
O31 O 0.1902(17) 0.8827(10) 0.2903(12) 0.068(4) Uani 1 d .
C32 C -0.1007(14) 0.5888(14) 0.3068(11) 0.034(3) Uani 1 d .
O32 O -0.2227(14) 0.5883(15) 0.3054(11) 0.069(4) Uani 1 d .
C33 C 0.2137(15) 0.6230(12) 0.4515(11) 0.032(3) Uani 1 d .
O33 O 0.2834(14) 0.6401(12) 0.5389(9) 0.058(3) Uani 1 d .

loop_
_atom_type_symbol
_atom_type_description
_atom_type_scat_dispersion_real
_atom_type_scat_dispersion_imag
_atom_type_scat_source
C C 0.0033 0.0016 'International Tables Vol C Tables 4.2.6.8 and 6.1.1.4'
H H 0.0000 0.0000 'International Tables Vol C Tables 4.2.6.8 and 6.1.1.4'
O O 0.0106 0.0060 'International Tables Vol C Tables 4.2.6.8 and 6.1.1.4'
S S 0.1246 0.1234 'International Tables Vol C Tables 4.2.6.8 and 6.1.1.4'
Os Os -1.2165 7.6030 'International Tables Vol C Tables 4.2.6.8 and 6.1.1.4'

loop_
_geom_angle_atom_site_label_1
_geom_angle_atom_site_label_2
_geom_angle_atom_site_label_3
_geom_angle
C11 Os1 C12 88.3(6)
C11 Os1 C1 90.4(5)
C12 Os1 C1 153.0(6)
C11 Os1 C2 87.0(5)
C12 Os1 C2 116.4(5)
C1 Os1 C2 36.6(5)
C11 Os1 C3 113.3(5)
C12 Os1 C3 90.3(5)
C1 Os1 C3 65.6(5)
C2 Os1 C3 37.2(5)
C11 Os1 C4 151.0(5)
C12 Os1 C4 92.6(5)
C1 Os1 C4 76.0(5)
C2 Os1 C4 66.8(4)
C3 Os1 C4 37.8(5)
C11 Os1 S1 118.4(4)
C12 Os1 S1 115.0(4)
C1 Os1 S1 89.2(4)
C2 Os1 S1 122.6(4)
C3 Os1 S1 122.1(4)
C4 Os1 S1 87.3(3)
C11 Os1 Os3 66.3(4)
C12 Os1 Os3 105.2(4)
C1 Os1 Os3 98.9(4)
C2 Os1 Os3 129.6(3)
C3 Os1 Os3 164.4(3)
C4 Os1 Os3 140.3(3)
S1 Os1 Os3 53.06(8)
C11 Os1 Os2 103.5(4)
C12 Os1 Os2 64.4(4)
C1 Os1 Os2 141.6(4)
C2 Os1 Os2 169.5(3)
C3 Os1 Os2 134.6(3)
C4 Os1 Os2 102.9(3)
S1 Os1 Os2 52.61(8)
Os3 Os1 Os2 57.08(3)
C21 Os2 C23 93.6(6)
C21 Os2 C22 92.0(7)
C23 Os2 C22 98.1(6)
C21 Os2 S1 95.7(5)
C23 Os2 S1 110.2(4)
C22 Os2 S1 150.1(4)
C21 Os2 Os3 95.2(4)
C23 Os2 Os3 163.4(4)
C22 Os2 Os3 95.6(4)
S1 Os2 Os3 54.90(8)
C21 Os2 Os1 147.4(5)
C23 Os2 Os1 104.9(4)
C22 Os2 Os1 111.3(4)
S1 Os2 Os1 52.88(8)
Os3 Os2 Os1 61.14(2)
C31 Os3 C33 90.7(6)
C31 Os3 C32 93.2(6)
C33 Os3 C32 99.4(6)
C31 Os3 S1 102.3(5)
C33 Os3 S1 153.0(4)
C32 Os3 S1 103.4(4)
C31 Os3 Os2 98.0(4)
C33 Os3 Os2 100.5(4)
C32 Os3 Os2 157.0(4)
S1 Os3 Os2 54.64(8)
C31 Os3 Os1 153.8(5)
C33 Os3 Os1 108.5(4)
C32 Os3 Os1 100.8(4)
S1 Os3 Os1 53.09(8)
Os2 Os3 Os1 61.78(3)
Os2 S1 Os3 70.46(9)
Os2 S1 Os1 74.51(10)
Os3 S1 Os1 73.85(9)
C2 C1 Os1 73.2(7)
C1 C2 C3 116.9(12)
C1 C2 C111 122.9(12)
C3 C2 C111 120.2(13)
C1 C2 Os1 70.2(7)
C3 C2 Os1 71.4(6)
C111 C2 Os1 126.5(9)
C2 C3 C4 118.0(12)
C2 C3 Os1 71.4(7)
C4 C3 Os1 71.6(7)
C101 C4 C3 121.4(12)
C101 C4 Os1 123.2(8)
C3 C4 Os1 70.5(7)
C106 C101 C102 116.9(13)
C106 C101 C4 125.7(13)
C102 C101 C4 117.4(13)
C101 C102 C103 120.8(14)
C104 C103 C102 119.7(14)
C103 C104 C105 119.3(15)
C106 C105 C104 120.8(16)
C105 C106 C101 122.4(15)
C116 C111 C112 116.5(15)
C116 C111 C2 124.1(14)
C112 C111 C2 119.3(14)
C113 C112 C111 120.6(17)
C112 C113 C114 123.1(19)
C113 C114 C115 118.8(18)
C114 C115 C116 118.8(18)
C111 C116 C115 122.2(16)
O11 C11 Os1 166.0(12)
O12 C12 Os1 164.4(12)
O21 C21 Os2 175.0(16)
O22 C22 Os2 175.0(15)
O23 C23 Os2 172.3(13)
O31 C31 Os3 178.9(15)
O32 C32 Os3 178.8(14)
O33 C33 Os3 178.2(12)

loop_
_geom_bond_atom_site_label_1
_geom_bond_atom_site_label_2
_geom_bond_distance
_geom_bond_publ_flag
Os1 C11 1.924(13) yes
Os1 C12 1.941(14) yes
Os1 C1 2.214(13) yes
Os1 C2 2.252(12) yes
Os1 C3 2.252(12) yes
Os1 C4 2.267(12) yes
Os1 S1 2.374(3) yes
Os1 Os3 2.8524(10) yes
Os1 Os2 2.8696(12) yes
Os2 C21 1.873(15) yes
Os2 C23 1.929(14) yes
Os2 C22 1.94(2) yes
Os2 S1 2.366(3) yes
Os2 Os3 2.7339(9) yes
Os3 C31 1.868(14) yes
Os3 C33 1.909(14) yes
Os3 C32 1.915(12) yes
Os3 S1 2.373(3) yes
C1 C2 1.40(2) yes
C2 C3 1.44(2) yes
C2 C111 1.50(2) ?
C3 C4 1.46(2) yes
C4 C101 1.46(2) ?
C101 C106 1.41(2) ?
C101 C102 1.41(2) ?
C102 C103 1.42(2) ?
C103 C104 1.38(2) ?
C104 C105 1.41(2) ?
C105 C106 1.35(2) ?
C111 C116 1.37(2) ?
C111 C112 1.41(2) ?
C112 C113 1.33(3) ?
C113 C114 1.36(3) ?
C114 C115 1.37(3) ?
C115 C116 1.40(2) ?
C11 O11 1.13(2) ?
C12 O12 1.14(2) ?
C21 O21 1.17(2) ?
C22 O22 1.13(2) ?
C23 O23 1.13(2) ?
C31 O31 1.15(2) ?
C32 O32 1.14(2) ?
C33 O33 1.16(2) ?
